data_1527893
loop_
_publ_author_name
'Oddon, Y.'
'Pepe, G.'
'Tranquard, A.'

_publ_section_title
;
 Crystal structure of sodium trithallium(I) sulphite, Tl3 Na (S O3)2
;
_journal_name_full 'Journal of Chemical Research (Synopsis)'
_journal_page_first 138
_journal_page_last 139
_journal_volume 1977
_journal_year 1977
_chemical_formula_sum 'Na O6 S2 Tl3'
_chemical_name_systematic 'Na Tl3 (S O3)2'
_space_group_IT_number 164
_symmetry_space_group_name_Hall '-P 3 2"'
_symmetry_space_group_name_H-M 'P -3 m 1'
_cell_angle_alpha 90
_cell_angle_beta 90
_cell_angle_gamma 120
_cell_formula_units_Z 1
_cell_length_a 5.723
_cell_length_b 5.723
_cell_length_c 7.216
_cell_volume 204.680
_citation_journal_id_ASTM JRPSDC
_cod_data_source_file Oddon_JRPSDC_1977_1944.cif
_cod_data_source_block Na1O6S2Tl3
_cod_original_cell_volume 204.6796
_cod_original_formula_sum 'Na1 O6 S2 Tl3'
_cod_database_code 1527893

loop_
_symmetry_equiv_pos_as_xyz
x,y,z
-y,x-y,z
-x+y,-x,z
y,x,-z
-x,-x+y,-z
x-y,-y,-z
-x,-y,-z
y,-x+y,-z
x-y,x,-z
-y,-x,z
x,x-y,z
-x+y,y,z

loop_
_atom_site_label
_atom_site_type_symbol
_atom_site_fract_x
_atom_site_fract_y
_atom_site_fract_z
_atom_site_occupancy
_atom_site_U_iso_or_equiv
S1 S+4 0.3333 0.6667 0.1975 1 0.0
Tl2 Tl+1 0.3333 0.6667 0.6131 1 0.0
Na1 Na+1 0 0 0.5 1 0.0
O1 O-2 0.1956 0.3912 0.2863 1 0.0
Tl1 Tl+1 0 0 0 1 0.0
